data_7041093
loop_
_publ_author_name
'Maeno, Yuki'
'Ishizu, Yuko'
'Kubo, Kazuyuki'
'Kume, Shoko'
'Mizuta, Tsutomu'

_publ_section_title
;
 Synthesis and coordination chemistry of (PNEt2)2-bridged
 [2]ferrocenophanes.
;
_journal_issue 47
_journal_name_full 'Dalton transactions (Cambridge, England : 2003)'
_journal_page_first 19034
_journal_page_last 19044
_journal_paper_doi 10.1039/c6dt03729a
_journal_volume 45
_journal_year 2016
_chemical_formula_sum 'C24 H28 Fe3 N2 O6 P2'
_chemical_formula_weight 669.97
_space_group_crystal_system monoclinic
_space_group_IT_number 15
_space_group_name_Hall '-C 2yc'
_space_group_name_H-M_alt 'C 1 2/c 1'
_symmetry_space_group_name_Hall '-C 2yc'
_symmetry_space_group_name_H-M 'C 1 2/c 1'
_atom_sites_solution_hydrogens difmap
_audit_update_record
;
2016-09-26 deposited with the CCDC.
2016-11-04 downloaded from the CCDC.
;
_cell_angle_alpha 90
_cell_angle_beta 121.0120(10)
_cell_angle_gamma 90
_cell_formula_units_Z 4
_cell_length_a 19.399(2)
_cell_length_b 10.4784(12)
_cell_length_c 15.5681(18)
_cell_measurement_reflns_used 97
_cell_measurement_temperature 173.(2)
_cell_measurement_theta_max 26.4807
_cell_measurement_theta_min 5.7459
_cell_volume 2712.2(5)
_computing_cell_refinement 'SAINT V8.34A (Bruker AXS Inc., 2013)'
_computing_data_collection 'APEX2(Bruker AXS)'
_computing_data_reduction 'SAINT V8.34A (Bruker AXS Inc., 2013)'
_computing_molecular_graphics 'XSHELL V6.3.1(Bruker AXS)'
_computing_publication_material 'Generate Report (Bruker AXS)'
_computing_structure_refinement 'SHELXL-2014/6 (Sheldrick, 2014)'
_diffrn_ambient_temperature 173.(2)
_diffrn_detector_area_resol_mean 8.3333
_diffrn_measured_fraction_theta_full 0.987
_diffrn_measured_fraction_theta_max 0.987
_diffrn_measurement_device_type 'Bruker D8 goniometer'
_diffrn_measurement_method 'omega scans'
_diffrn_radiation_monochromator 'multilayered conforcal mirror'
_diffrn_radiation_type MoKa
_diffrn_radiation_wavelength 0.71073
_diffrn_reflns_av_R_equivalents 0.0147
_diffrn_reflns_av_unetI/netI 0.0175
_diffrn_reflns_limit_h_max 23
_diffrn_reflns_limit_h_min -25
_diffrn_reflns_limit_k_max 11
_diffrn_reflns_limit_k_min -13
_diffrn_reflns_limit_l_max 17
_diffrn_reflns_limit_l_min -20
_diffrn_reflns_number 7793
_diffrn_reflns_theta_full 28.02
_diffrn_reflns_theta_max 28.02
_diffrn_reflns_theta_min 2.30
_diffrn_source 'rotating-anode X-ray tube'
_diffrn_source_type 'Bruker Turbo X-ray Source'
_exptl_absorpt_coefficient_mu 1.743
_exptl_absorpt_correction_T_max 0.89
_exptl_absorpt_correction_T_min 0.83
_exptl_absorpt_correction_type multi-scan
_exptl_absorpt_process_details 'SADABS V2012/1 (Bruker AXS Inc.)'
_exptl_crystal_colour 'clear light orange'
_exptl_crystal_density_diffrn 1.641
_exptl_crystal_density_method 'not measured'
_exptl_crystal_description block
_exptl_crystal_F_000 1368
_exptl_crystal_size_max 0.100
_exptl_crystal_size_mid 0.080
_exptl_crystal_size_min 0.070
_refine_diff_density_max 0.358
_refine_diff_density_min -0.193
_refine_ls_extinction_method none
_refine_ls_goodness_of_fit_ref 1.079
_refine_ls_hydrogen_treatment refall
_refine_ls_matrix_type full
_refine_ls_number_parameters 224
_refine_ls_number_reflns 3245
_refine_ls_number_restraints 0
_refine_ls_restrained_S_all 1.079
_refine_ls_R_factor_all 0.0218
_refine_ls_R_factor_gt 0.0196
_refine_ls_shift/su_max 0.001
_refine_ls_shift/su_mean 0.000
_refine_ls_structure_factor_coef Fsqd
_refine_ls_weighting_details 'w=1/[\s^2^(Fo^2^)+(0.0256P)^2^+1.7926P] where P=(Fo^2^+2Fc^2^)/3'
_refine_ls_weighting_scheme calc
_refine_ls_wR_factor_gt 0.0512
_refine_ls_wR_factor_ref 0.0523
_reflns_number_gt 3005
_reflns_number_total 3245
_reflns_threshold_expression 'I > 2\s(I)'
_cod_data_source_file c6dt03729a2.cif
_cod_data_source_block I
_cod_depositor_comments 'Adding full bibliography for 7041089--7041093.cif.'
_cod_database_code 7041093

loop_
_space_group_symop_operation_xyz
'x, y, z'
'-x, y, -z+1/2'
'x+1/2, y+1/2, z'
'-x+1/2, y+1/2, -z+1/2'
'-x, -y, -z'
'x, -y, z-1/2'
'-x+1/2, -y+1/2, -z'
'x+1/2, -y+1/2, z-1/2'

loop_
_atom_site_type_symbol
_atom_site_label
_atom_site_fract_x
_atom_site_fract_y
_atom_site_fract_z
_atom_site_U_iso_or_equiv
_atom_site_adp_type
_atom_site_calc_flag
_atom_site_refinement_flags_adp
_atom_site_refinement_flags_occupancy
_atom_site_refinement_flags_posn
_atom_site_occupancy
Fe Fe1 0.44830(2) 0.21027(2) 0.65337(2) 0.01689(6) Uani d . . . 1
Fe Fe2 0.5 0.60474(2) 0.75 0.01853(7) Uani d T P S 1
P P1 0.43385(2) 0.31161(3) 0.76721(2) 0.01563(7) Uani d . . . 1
N N1 0.36501(6) 0.26171(10) 0.79588(8) 0.0194(2) Uani d . . . 1
O O1 0.32485(8) 0.02069(11) 0.61727(11) 0.0477(3) Uani d . . . 1
O O2 0.52750(7) 0.00593(10) 0.60661(9) 0.0395(3) Uani d . . . 1
O O3 0.36593(7) 0.37259(11) 0.47598(8) 0.0400(3) Uani d . . . 1
C C1 0.37187(9) 0.09662(13) 0.63284(11) 0.0275(3) Uani d . . . 1
C C2 0.49736(9) 0.08802(13) 0.62297(11) 0.0254(3) Uani d . . . 1
C C3 0.39738(8) 0.30755(13) 0.54470(10) 0.0243(3) Uani d . . . 1
C C4 0.42799(7) 0.48354(12) 0.76700(10) 0.0186(2) Uani d . . . 1
C C5 0.46851(8) 0.56569(13) 0.85322(11) 0.0224(3) Uani d . . . 1
C C6 0.44760(9) 0.69414(13) 0.82017(12) 0.0281(3) Uani d . . . 1
C C7 0.39416(9) 0.69330(14) 0.71555(13) 0.0284(3) Uani d . . . 1
C C8 0.38110(8) 0.56447(13) 0.68156(11) 0.0230(3) Uani d . . . 1
C C9 0.27906(8) 0.26839(14) 0.71768(12) 0.0267(3) Uani d . . . 1
C C10 0.23554(11) 0.39019(18) 0.71454(19) 0.0447(5) Uani d . . . 1
C C11 0.38376(10) 0.29385(15) 0.89795(12) 0.0290(3) Uani d . . . 1
C C12 0.34361(12) 0.2038(2) 0.93568(14) 0.0404(4) Uani d . . . 1
H H1 0.5027(10) 0.5408(15) 0.9156(13) 0.023(4) Uiso d . . . 1
H H4 0.3508(11) 0.5395(16) 0.6164(13) 0.031(4) Uiso d . . . 1
H H2 0.4673(11) 0.7620(18) 0.8616(14) 0.033(5) Uiso d . . . 1
H H3 0.3746(11) 0.7601(18) 0.6770(13) 0.033(5) Uiso d . . . 1
H H5 0.2755(11) 0.2576(17) 0.6553(14) 0.033(5) Uiso d . . . 1
H H6 0.2528(11) 0.1957(16) 0.7283(13) 0.030(4) Uiso d . . . 1
H H8 0.1831(17) 0.389(3) 0.658(2) 0.088(9) Uiso d . . . 1
H H7 0.2600(12) 0.463(2) 0.7035(15) 0.052(6) Uiso d . . . 1
H H9 0.2365(13) 0.406(2) 0.7784(18) 0.057(6) Uiso d . . . 1
H H10 0.4382(11) 0.2881(16) 0.9376(13) 0.031(5) Uiso d . . . 1
H H11 0.3699(10) 0.3843(16) 0.9014(13) 0.030(4) Uiso d . . . 1
H H14 0.2855(14) 0.213(2) 0.8976(17) 0.055(6) Uiso d . . . 1
H H12 0.3580(13) 0.110(2) 0.9319(16) 0.051(6) Uiso d . . . 1
H H13 0.3621(13) 0.222(2) 1.0013(17) 0.049(6) Uiso d . . . 1

loop_
_atom_site_aniso_label
_atom_site_aniso_U_11
_atom_site_aniso_U_22
_atom_site_aniso_U_33
_atom_site_aniso_U_12
_atom_site_aniso_U_13
_atom_site_aniso_U_23
Fe1 0.01900(10) 0.01475(9) 0.01748(9) -0.00135(6) 0.00981(8) -0.00215(6)
Fe2 0.02018(13) 0.01259(12) 0.02627(14) 0 0.01442(11) 0
P1 0.01672(15) 0.01349(14) 0.01768(15) -0.00120(11) 0.00958(12) -0.00097(11)
N1 0.0187(5) 0.0205(5) 0.0217(5) -0.0042(4) 0.0123(4) -0.0036(4)
O1 0.0491(7) 0.0329(6) 0.0737(9) -0.0200(5) 0.0406(7) -0.0169(6)
O2 0.0473(7) 0.0263(5) 0.0532(7) 0.0021(5) 0.0319(6) -0.0108(5)
O3 0.0398(6) 0.0400(6) 0.0253(5) -0.0010(5) 0.0062(5) 0.0077(5)
C1 0.0323(7) 0.0221(7) 0.0339(8) -0.0038(6) 0.0211(6) -0.0067(6)
C2 0.0300(7) 0.0213(6) 0.0266(7) -0.0033(5) 0.0158(6) -0.0040(5)
C3 0.0220(6) 0.0257(7) 0.0216(6) -0.0037(5) 0.0086(5) -0.0036(5)
C4 0.0185(6) 0.0159(6) 0.0250(6) -0.0005(4) 0.0137(5) -0.0007(5)
C5 0.0269(7) 0.0193(6) 0.0265(7) -0.0021(5) 0.0177(6) -0.0031(5)
C6 0.0353(8) 0.0169(6) 0.0438(8) -0.0008(5) 0.0287(7) -0.0060(6)
C7 0.0271(7) 0.0196(6) 0.0445(9) 0.0077(5) 0.0228(7) 0.0068(6)
C8 0.0175(6) 0.0226(6) 0.0292(7) 0.0028(5) 0.0123(5) 0.0033(5)
C9 0.0191(6) 0.0288(7) 0.0318(8) -0.0015(5) 0.0129(6) -0.0004(6)
C10 0.0301(9) 0.0347(9) 0.0756(14) 0.0072(7) 0.0316(10) 0.0099(9)
C11 0.0315(8) 0.0353(8) 0.0281(7) -0.0118(6) 0.0209(6) -0.0105(6)
C12 0.0423(10) 0.0568(12) 0.0332(9) -0.0147(8) 0.0274(8) -0.0039(8)

loop_
_atom_type_symbol
_atom_type_description
_atom_type_scat_dispersion_real
_atom_type_scat_dispersion_imag
_atom_type_scat_source
C C 0.0033 0.0016 'International Tables Vol C Tables 4.2.6.8 and 6.1.1.4'
H H 0.0000 0.0000 'International Tables Vol C Tables 4.2.6.8 and 6.1.1.4'
N N 0.0061 0.0033 'International Tables Vol C Tables 4.2.6.8 and 6.1.1.4'
O O 0.0106 0.0060 'International Tables Vol C Tables 4.2.6.8 and 6.1.1.4'
P P 0.1023 0.0942 'International Tables Vol C Tables 4.2.6.8 and 6.1.1.4'
Fe Fe 0.3463 0.8444 'International Tables Vol C Tables 4.2.6.8 and 6.1.1.4'

loop_
_geom_angle_atom_site_label_1
_geom_angle_atom_site_label_2
_geom_angle_atom_site_label_3
_geom_angle_site_symmetry_1
_geom_angle_site_symmetry_3
_geom_angle
C3 Fe1 C1 . . 102.00(7)
C3 Fe1 C2 . . 105.55(7)
C1 Fe1 C2 . . 88.92(6)
C3 Fe1 P1 . . 104.51(5)
C1 Fe1 P1 . . 91.55(5)
C2 Fe1 P1 . . 149.13(5)
C3 Fe1 P1 . 2_656 99.39(4)
C1 Fe1 P1 . 2_656 158.51(5)
C2 Fe1 P1 . 2_656 87.41(5)
P1 Fe1 P1 . 2_656 80.997(16)
C3 Fe1 Fe1 . 2_656 144.61(4)
C1 Fe1 Fe1 . 2_656 106.12(5)
C2 Fe1 Fe1 . 2_656 96.11(5)
P1 Fe1 Fe1 . 2_656 54.241(12)
P1 Fe1 Fe1 2_656 2_656 53.360(10)
C4 Fe2 C4 . 2_656 101.34(7)
C4 Fe2 C8 . 2_656 118.75(6)
C4 Fe2 C8 2_656 2_656 41.83(5)
C4 Fe2 C8 . . 41.83(5)
C4 Fe2 C8 2_656 . 118.75(6)
C8 Fe2 C8 2_656 . 155.94(8)
C4 Fe2 C5 . . 41.78(5)
C4 Fe2 C5 2_656 . 119.38(5)
C8 Fe2 C5 2_656 . 105.47(6)
C8 Fe2 C5 . . 69.47(6)
C4 Fe2 C5 . 2_656 119.38(5)
C4 Fe2 C5 2_656 2_656 41.78(5)
C8 Fe2 C5 2_656 2_656 69.47(6)
C8 Fe2 C5 . 2_656 105.47(6)
C5 Fe2 C5 . 2_656 156.78(8)
C4 Fe2 C7 . 2_656 157.19(6)
C4 Fe2 C7 2_656 2_656 69.52(5)
C8 Fe2 C7 2_656 2_656 40.83(6)
C8 Fe2 C7 . 2_656 160.85(6)
C5 Fe2 C7 . 2_656 123.42(6)
C5 Fe2 C7 2_656 2_656 68.33(6)
C4 Fe2 C7 . . 69.52(5)
C4 Fe2 C7 2_656 . 157.18(6)
C8 Fe2 C7 2_656 . 160.85(6)
C8 Fe2 C7 . . 40.83(6)
C5 Fe2 C7 . . 68.33(6)
C5 Fe2 C7 2_656 . 123.42(6)
C7 Fe2 C7 2_656 . 126.36(8)
C4 Fe2 C6 . 2_656 157.79(6)
C4 Fe2 C6 2_656 2_656 69.53(5)
C8 Fe2 C6 2_656 2_656 68.56(6)
C8 Fe2 C6 . 2_656 123.70(6)
C5 Fe2 C6 . 2_656 160.28(6)
C5 Fe2 C6 2_656 2_656 40.68(5)
C7 Fe2 C6 2_656 2_656 40.04(7)
C7 Fe2 C6 . 2_656 110.82(6)
C4 Fe2 C6 . . 69.53(5)
C4 Fe2 C6 2_656 . 157.79(6)
C8 Fe2 C6 2_656 . 123.70(6)
C8 Fe2 C6 . . 68.56(6)
C5 Fe2 C6 . . 40.67(5)
C5 Fe2 C6 2_656 . 160.28(6)
C7 Fe2 C6 2_656 . 110.82(6)
C7 Fe2 C6 . . 40.04(7)
C6 Fe2 C6 2_656 . 125.94(8)
N1 P1 C4 . . 104.54(6)
N1 P1 Fe1 . . 120.48(4)
C4 P1 Fe1 . . 120.89(4)
N1 P1 Fe1 . 2_656 115.41(4)
C4 P1 Fe1 . 2_656 121.47(4)
Fe1 P1 Fe1 . 2_656 72.399(14)
C11 N1 C9 . . 115.14(11)
C11 N1 P1 . . 115.03(9)
C9 N1 P1 . . 118.51(9)
O1 C1 Fe1 . . 176.39(13)
O2 C2 Fe1 . . 176.25(13)
O3 C3 Fe1 . . 178.29(13)
C8 C4 C5 . . 106.91(11)
C8 C4 P1 . . 126.82(10)
C5 C4 P1 . . 126.26(10)
C8 C4 Fe2 . . 69.87(7)
C5 C4 Fe2 . . 70.20(7)
P1 C4 Fe2 . . 125.82(7)
C6 C5 C4 . . 108.14(13)
C6 C5 Fe2 . . 70.71(8)
C4 C5 Fe2 . . 68.02(7)
C6 C5 H1 . . 125.9(11)
C4 C5 H1 . . 125.9(11)
Fe2 C5 H1 . . 124.3(10)
C7 C6 C5 . . 108.34(13)
C7 C6 Fe2 . . 69.81(8)
C5 C6 Fe2 . . 68.61(8)
C7 C6 H2 . . 128.3(12)
C5 C6 H2 . . 123.4(12)
Fe2 C6 H2 . . 126.5(11)
C6 C7 C8 . . 108.62(12)
C6 C7 Fe2 . . 70.15(8)
C8 C7 Fe2 . . 68.39(7)
C6 C7 H3 . . 126.2(12)
C8 C7 H3 . . 125.0(12)
Fe2 C7 H3 . . 124.3(12)
C7 C8 C4 . . 107.97(12)
C7 C8 Fe2 . . 70.77(8)
C4 C8 Fe2 . . 68.30(7)
C7 C8 H4 . . 125.2(11)
C4 C8 H4 . . 126.8(11)
Fe2 C8 H4 . . 123.6(11)
N1 C9 C10 . . 116.12(14)
N1 C9 H5 . . 107.2(11)
C10 C9 H5 . . 108.9(11)
N1 C9 H6 . . 106.8(10)
C10 C9 H6 . . 109.4(10)
H5 C9 H6 . . 108.2(15)
C9 C10 H8 . . 109.6(17)
C9 C10 H7 . . 110.8(12)
H8 C10 H7 . . 104.(2)
C9 C10 H9 . . 112.3(13)
H8 C10 H9 . . 113.(2)
H7 C10 H9 . . 107.1(18)
N1 C11 C12 . . 112.54(13)
N1 C11 H10 . . 105.7(11)
C12 C11 H10 . . 110.1(11)
N1 C11 H11 . . 110.7(10)
C12 C11 H11 . . 111.3(10)
H10 C11 H11 . . 106.1(14)
C11 C12 H14 . . 111.6(13)
C11 C12 H12 . . 111.2(12)
H14 C12 H12 . . 108.8(17)
C11 C12 H13 . . 108.5(13)
H14 C12 H13 . . 109.0(18)
H12 C12 H13 . . 107.7(17)

loop_
_geom_bond_atom_site_label_1
_geom_bond_atom_site_label_2
_geom_bond_site_symmetry_2
_geom_bond_distance
Fe1 C3 . 1.7762(14)
Fe1 C1 . 1.7974(14)
Fe1 C2 . 1.7985(14)
Fe1 P1 . 2.2044(4)
Fe1 P1 2_656 2.2293(4)
Fe1 Fe1 2_656 2.6186(4)
Fe2 C4 . 2.0039(12)
Fe2 C4 2_656 2.0040(12)
Fe2 C8 2_656 2.0251(13)
Fe2 C8 . 2.0251(13)
Fe2 C5 . 2.0333(14)
Fe2 C5 2_656 2.0333(14)
Fe2 C7 2_656 2.0566(14)
Fe2 C7 . 2.0566(14)
Fe2 C6 2_656 2.0611(14)
Fe2 C6 . 2.0612(14)
P1 N1 . 1.6941(11)
P1 C4 . 1.8050(13)
P1 Fe1 2_656 2.2293(4)
N1 C11 . 1.4748(18)
N1 C9 . 1.4749(17)
O1 C1 . 1.1384(18)
O2 C2 . 1.1402(17)
O3 C3 . 1.1440(18)
C4 C8 . 1.4385(18)
C4 C5 . 1.4399(18)
C5 C6 . 1.4232(19)
C5 H1 . 0.888(17)
C6 C7 . 1.410(2)
C6 H2 . 0.902(19)
C7 C8 . 1.424(2)
C7 H3 . 0.871(19)
C8 H4 . 0.910(18)
C9 C10 . 1.517(2)
C9 H5 . 0.945(19)
C9 H6 . 0.976(18)
C10 H8 . 0.94(3)
C10 H7 . 0.96(2)
C10 H9 . 1.00(2)
C11 C12 . 1.521(2)
C11 H10 . 0.910(19)
C11 H11 . 0.994(17)
C12 H14 . 0.97(2)
C12 H12 . 1.03(2)
C12 H13 . 0.91(2)
